data_1552853
loop_
_publ_author_name
'Luo, Zhongfeng'
'Liu, Tingting'
'Guo, Weijie'
'Wang, Zijia'
'Huang, Jingjun'
'Zhu, Yulin'
'Zeng, Zhuo'

_publ_section_title
;
 N-Acyl-5,5-dimethylhydantoin, a New Mild Acyl-Transfer Reagent in Pd
 Catalysis: Highly Efficient Synthesis of Functionalized Ketones
;
_journal_issue 9
_journal_name_full 'Organic Process Research &amp; Development'
_journal_page_first 1188
_journal_paper_doi 10.1021/acs.oprd.8b00182
_journal_volume 22
_journal_year 2018
_chemical_formula_sum 'C10 H10 N2 O3 S'
_chemical_formula_weight 238.26
_space_group_crystal_system triclinic
_space_group_IT_number 2
_space_group_name_Hall '-P 1'
_space_group_name_H-M_alt 'P -1'
_atom_sites_solution_hydrogens mixed
_audit_creation_method SHELXL-2013
_cell_angle_alpha 106.092(2)
_cell_angle_beta 104.979(2)
_cell_angle_gamma 94.9980(10)
_cell_formula_units_Z 2
_cell_length_a 5.9578(3)
_cell_length_b 9.7092(5)
_cell_length_c 10.3020(6)
_cell_measurement_reflns_used 5677
_cell_measurement_temperature 296(2)
_cell_measurement_theta_max 54.977
_cell_measurement_theta_min 5.129
_cell_volume 544.97(5)
_computing_cell_refinement 'Bruker SAINT'
_computing_data_collection 'Bruker APEX2'
_computing_data_reduction 'Bruker SAINT'
_computing_molecular_graphics 'Bruker SHELXTL'
_computing_publication_material 'Bruker SHELXTL'
_computing_structure_refinement 'SHELXL-2013 (Sheldrick, 2013)'
_computing_structure_solution 'SHELXS-97 (Sheldrick 2008)'
_diffrn_ambient_temperature 296(2)
_diffrn_measured_fraction_theta_full 0.990
_diffrn_measured_fraction_theta_max 0.991
_diffrn_measurement_device_type 'Bruker APEX-II CCD'
_diffrn_measurement_method '\f and \w scans'
_diffrn_radiation_type MoK\a
_diffrn_radiation_wavelength 0.71073
_diffrn_reflns_av_R_equivalents 0.0649
_diffrn_reflns_av_unetI/netI 0.0475
_diffrn_reflns_Laue_measured_fraction_full 0.990
_diffrn_reflns_Laue_measured_fraction_max 0.991
_diffrn_reflns_limit_h_max 7
_diffrn_reflns_limit_h_min -7
_diffrn_reflns_limit_k_max 11
_diffrn_reflns_limit_k_min -11
_diffrn_reflns_limit_l_max 12
_diffrn_reflns_limit_l_min -12
_diffrn_reflns_number 9427
_diffrn_reflns_point_group_measured_fraction_full 0.990
_diffrn_reflns_point_group_measured_fraction_max 0.991
_diffrn_reflns_theta_full 25.242
_diffrn_reflns_theta_max 26.000
_diffrn_reflns_theta_min 2.153
_exptl_absorpt_coefficient_mu 0.290
_exptl_absorpt_correction_T_max 0.7456
_exptl_absorpt_correction_T_min 0.4540
_exptl_absorpt_correction_type multi-scan
_exptl_absorpt_process_details sadabs
_exptl_crystal_colour colorless
_exptl_crystal_density_diffrn 1.452
_exptl_crystal_description prismatic
_exptl_crystal_F_000 248
_exptl_crystal_size_max 0.200
_exptl_crystal_size_mid 0.170
_exptl_crystal_size_min 0.120
_refine_diff_density_max 0.352
_refine_diff_density_min -0.299
_refine_diff_density_rms 0.077
_refine_ls_extinction_coef 0.28(3)
_refine_ls_extinction_expression Fc^*^=kFc[1+0.001xFc^2^\l^3^/sin(2\q)]^-1/4^
_refine_ls_extinction_method SHELXL
_refine_ls_goodness_of_fit_ref 1.085
_refine_ls_hydrogen_treatment mixed
_refine_ls_matrix_type full
_refine_ls_number_parameters 152
_refine_ls_number_reflns 2125
_refine_ls_number_restraints 0
_refine_ls_restrained_S_all 1.085
_refine_ls_R_factor_all 0.0516
_refine_ls_R_factor_gt 0.0470
_refine_ls_shift/su_max 0.000
_refine_ls_shift/su_mean 0.000
_refine_ls_structure_factor_coef Fsqd
_refine_ls_weighting_details 'w=1/[\s^2^(Fo^2^)+(0.0726P)^2^+0.1686P] where P=(Fo^2^+2Fc^2^)/3'
_refine_ls_weighting_scheme calc
_refine_ls_wR_factor_gt 0.1289
_refine_ls_wR_factor_ref 0.1351
_reflns_Friedel_coverage 0.000
_reflns_number_gt 1906
_reflns_number_total 2125
_reflns_threshold_expression 'I > 2\s(I)'
_cod_data_source_file op8b00182_si_002.cif
_cod_data_source_block mo_d8v18284_0m
_cod_database_code 1552853
_shelx_space_group_comment
; 
The symmetry employed for this shelxl refinement is uniquely defined 
by the following loop, which should always be used as a source of 
symmetry information in preference to the above space-group names. 
They are only intended as comments. 
;
_shelx_estimated_absorpt_t_min 0.944
_shelx_estimated_absorpt_t_max 0.966
_shelxl_version_number 2013-4

loop_
_space_group_symop_operation_xyz
'x, y, z'
'-x, -y, -z'

loop_
_atom_site_label
_atom_site_type_symbol
_atom_site_fract_x
_atom_site_fract_y
_atom_site_fract_z
_atom_site_U_iso_or_equiv
_atom_site_adp_type
_atom_site_occupancy
_atom_site_site_symmetry_order
_atom_site_calc_flag
_atom_site_refinement_flags_posn
_atom_site_refinement_flags_adp
S1 S 0.59395(9) 0.71301(6) 0.15519(6) 0.0484(3) Uani 1 1 d . .
O1 O 0.6707(2) 0.43845(17) 0.22798(16) 0.0474(4) Uani 1 1 d . .
O2 O 0.2304(3) 0.58458(13) 0.43911(15) 0.0423(4) Uani 1 1 d . .
O3 O 0.3358(3) 0.15975(15) 0.14660(16) 0.0495(4) Uani 1 1 d . .
N1 N 0.3250(3) 0.39342(16) 0.27885(16) 0.0335(4) Uani 1 1 d . .
N2 N 0.1319(3) 0.34426(17) 0.42247(18) 0.0391(4) Uani 1 1 d . .
C1 C 0.3775(4) 0.8044(2) 0.0991(2) 0.0493(6) Uani 1 1 d . .
H1 H 0.4024 0.8858 0.0705 0.059 Uiso 1 1 calc R U
C2 C 0.1648(4) 0.7451(2) 0.1006(2) 0.0466(5) Uani 1 1 d . .
H2A H 0.0266 0.7807 0.0719 0.056 Uiso 1 1 calc R U
C3 C 0.1742(3) 0.6238(2) 0.1502(2) 0.0387(5) Uani 1 1 d . .
H3 H 0.0438 0.5710 0.1588 0.046 Uiso 1 1 calc R U
C4 C 0.3975(3) 0.59283(19) 0.18443(19) 0.0331(4) Uani 1 1 d . .
C5 C 0.4827(3) 0.47438(19) 0.23057(19) 0.0336(4) Uani 1 1 d . .
C6 C 0.2238(3) 0.45457(19) 0.38800(19) 0.0335(4) Uani 1 1 d . .
C7 C 0.1479(3) 0.20124(19) 0.3354(2) 0.0370(4) Uani 1 1 d . .
C8 C 0.2822(3) 0.24199(19) 0.2408(2) 0.0350(4) Uani 1 1 d . .
C9 C -0.0959(4) 0.1139(2) 0.2472(3) 0.0539(6) Uani 1 1 d . .
H9A H -0.1771 0.0870 0.3081 0.081 Uiso 1 1 calc R U
H9B H -0.0794 0.0276 0.1796 0.081 Uiso 1 1 calc R U
H9C H -0.1844 0.1719 0.1983 0.081 Uiso 1 1 calc R U
C10 C 0.2919(4) 0.1188(2) 0.4240(2) 0.0518(6) Uani 1 1 d . .
H10A H 0.4444 0.1766 0.4764 0.078 Uiso 1 1 calc R U
H10B H 0.3101 0.0286 0.3629 0.078 Uiso 1 1 calc R U
H10C H 0.2118 0.0993 0.4884 0.078 Uiso 1 1 calc R U
H2 H 0.041(4) 0.355(3) 0.474(3) 0.046(6) Uiso 1 1 d . .

loop_
_atom_site_aniso_label
_atom_site_aniso_U_11
_atom_site_aniso_U_22
_atom_site_aniso_U_33
_atom_site_aniso_U_23
_atom_site_aniso_U_13
_atom_site_aniso_U_12
S1 0.0392(4) 0.0468(4) 0.0694(4) 0.0268(3) 0.0251(3) 0.0043(2)
O1 0.0371(8) 0.0531(9) 0.0645(10) 0.0258(7) 0.0249(7) 0.0182(6)
O2 0.0514(8) 0.0281(7) 0.0504(8) 0.0054(6) 0.0279(7) 0.0048(6)
O3 0.0614(10) 0.0346(8) 0.0575(9) 0.0075(7) 0.0316(8) 0.0144(6)
N1 0.0361(8) 0.0287(8) 0.0405(8) 0.0102(6) 0.0189(6) 0.0086(6)
N2 0.0448(9) 0.0314(8) 0.0498(10) 0.0120(7) 0.0283(8) 0.0088(7)
C1 0.0595(13) 0.0387(11) 0.0616(13) 0.0236(10) 0.0280(11) 0.0125(9)
C2 0.0474(12) 0.0440(11) 0.0584(13) 0.0219(10) 0.0221(10) 0.0188(9)
C3 0.0346(10) 0.0372(10) 0.0479(11) 0.0146(8) 0.0167(8) 0.0067(7)
C4 0.0326(9) 0.0294(9) 0.0386(9) 0.0080(7) 0.0159(7) 0.0036(7)
C5 0.0314(9) 0.0336(9) 0.0364(9) 0.0084(7) 0.0136(7) 0.0054(7)
C6 0.0318(9) 0.0319(9) 0.0383(9) 0.0088(7) 0.0146(7) 0.0069(7)
C7 0.0377(10) 0.0284(9) 0.0471(10) 0.0107(8) 0.0169(8) 0.0071(7)
C8 0.0345(9) 0.0298(9) 0.0421(10) 0.0103(7) 0.0130(8) 0.0100(7)
C9 0.0403(12) 0.0432(11) 0.0739(15) 0.0129(11) 0.0174(10) 0.0014(9)
C10 0.0611(14) 0.0422(11) 0.0590(13) 0.0230(10) 0.0191(11) 0.0165(10)

loop_
_atom_type_symbol
_atom_type_description
_atom_type_scat_dispersion_real
_atom_type_scat_dispersion_imag
_atom_type_scat_source
C C 0.0033 0.0016 'International Tables Vol C Tables 4.2.6.8 and 6.1.1.4'
H H 0.0000 0.0000 'International Tables Vol C Tables 4.2.6.8 and 6.1.1.4'
N N 0.0061 0.0033 'International Tables Vol C Tables 4.2.6.8 and 6.1.1.4'
O O 0.0106 0.0060 'International Tables Vol C Tables 4.2.6.8 and 6.1.1.4'
S S 0.1246 0.1234 'International Tables Vol C Tables 4.2.6.8 and 6.1.1.4'

loop_
_geom_angle_atom_site_label_1
_geom_angle_atom_site_label_2
_geom_angle_atom_site_label_3
_geom_angle
C1 S1 C4 91.50(10)
C8 N1 C6 110.29(15)
C8 N1 C5 123.79(14)
C6 N1 C5 125.15(15)
C6 N2 C7 114.10(16)
C6 N2 H2 122.1(16)
C7 N2 H2 121.9(16)
C2 C1 S1 112.21(16)
C2 C1 H1 123.9
S1 C1 H1 123.9
C1 C2 C3 112.97(19)
C1 C2 H2A 123.5
C3 C2 H2A 123.5
C4 C3 C2 112.07(18)
C4 C3 H3 124.0
C2 C3 H3 124.0
C3 C4 C5 130.29(17)
C3 C4 S1 111.25(14)
C5 C4 S1 118.34(14)
O1 C5 N1 119.32(16)
O1 C5 C4 124.54(17)
N1 C5 C4 116.12(15)
O2 C6 N2 128.81(17)
O2 C6 N1 124.14(16)
N2 C6 N1 107.02(15)
N2 C7 C8 101.14(14)
N2 C7 C10 111.50(17)
C8 C7 C10 109.73(17)
N2 C7 C9 111.39(16)
C8 C7 C9 110.43(17)
C10 C7 C9 112.12(17)
O3 C8 N1 125.70(18)
O3 C8 C7 126.94(17)
N1 C8 C7 107.32(15)
C7 C9 H9A 109.5
C7 C9 H9B 109.5
H9A C9 H9B 109.5
C7 C9 H9C 109.5
H9A C9 H9C 109.5
H9B C9 H9C 109.5
C7 C10 H10A 109.5
C7 C10 H10B 109.5
H10A C10 H10B 109.5
C7 C10 H10C 109.5
H10A C10 H10C 109.5
H10B C10 H10C 109.5

loop_
_geom_bond_atom_site_label_1
_geom_bond_atom_site_label_2
_geom_bond_distance
S1 C1 1.698(2)
S1 C4 1.7207(18)
O1 C5 1.206(2)
O2 C6 1.218(2)
O3 C8 1.207(2)
N1 C8 1.394(2)
N1 C6 1.422(2)
N1 C5 1.441(2)
N2 C6 1.335(2)
N2 C7 1.456(2)
N2 H2 0.85(3)
C1 C2 1.351(3)
C1 H1 0.9300
C2 C3 1.407(3)
C2 H2A 0.9300
C3 C4 1.368(3)
C3 H3 0.9300
C4 C5 1.444(3)
C7 C8 1.519(3)
C7 C10 1.526(3)
C7 C9 1.527(3)
C9 H9A 0.9600
C9 H9B 0.9600
C9 H9C 0.9600
C10 H10A 0.9600
C10 H10B 0.9600
C10 H10C 0.9600

loop_
_geom_torsion_atom_site_label_1
_geom_torsion_atom_site_label_2
_geom_torsion_atom_site_label_3
_geom_torsion_atom_site_label_4
_geom_torsion
C4 S1 C1 C2 -0.81(19)
S1 C1 C2 C3 0.9(3)
C1 C2 C3 C4 -0.6(3)
C2 C3 C4 C5 -175.85(19)
C2 C3 C4 S1 0.0(2)
C1 S1 C4 C3 0.46(16)
C1 S1 C4 C5 176.85(16)
C8 N1 C5 O1 -42.8(3)
C6 N1 C5 O1 126.1(2)
C8 N1 C5 C4 135.57(18)
C6 N1 C5 C4 -55.5(2)
C3 C4 C5 O1 162.6(2)
S1 C4 C5 O1 -12.9(3)
C3 C4 C5 N1 -15.6(3)
S1 C4 C5 N1 168.78(13)
C7 N2 C6 O2 177.96(19)
C7 N2 C6 N1 -3.9(2)
C8 N1 C6 O2 -178.37(18)
C5 N1 C6 O2 11.4(3)
C8 N1 C6 N2 3.3(2)
C5 N1 C6 N2 -166.89(16)
C6 N2 C7 C8 2.8(2)
C6 N2 C7 C10 119.4(2)
C6 N2 C7 C9 -114.6(2)
C6 N1 C8 O3 176.08(19)
C5 N1 C8 O3 -13.5(3)
C6 N1 C8 C7 -1.6(2)
C5 N1 C8 C7 168.78(16)
N2 C7 C8 O3 -178.22(19)
C10 C7 C8 O3 63.9(3)
C9 C7 C8 O3 -60.2(3)
N2 C7 C8 N1 -0.57(19)
C10 C7 C8 N1 -118.44(17)
C9 C7 C8 N1 117.47(17)
